data_8101295
loop_
_publ_author_name
'Hanoun, J.-P.'
'Boyer, G.'
'Galy, J.-P.'

_publ_section_title
;
Crystal structure of 6-butyl-2-chlorothiazolo[5,4-a]acridin-11(6H)-
one, C~18~H~15~ClN~2~OS
;
_journal_issue 3
_journal_name_full 'Zeitschrift f\"ur Kristallographie - New Crystal Structures'
_journal_page_first 455
_journal_page_last 456
_journal_volume 215
_journal_year 2000
_chemical_formula_sum 'C18 H15 Cl N2 O S'
_chemical_formula_weight 342.84
_space_group_IT_number 60
_symmetry_cell_setting orthorhombic
_symmetry_space_group_name_Hall '-P 2n 2ab'
_symmetry_space_group_name_H-M 'P b c n'
_cell_angle_alpha 90
_cell_angle_beta 90
_cell_angle_gamma 90
_cell_formula_units_Z 8
_cell_length_a 8.360(1)
_cell_length_b 15.794(1)
_cell_length_c 23.949(1)
_cell_measurement_temperature 298
_cell_volume 3162.2(7)
_exptl_crystal_density_diffrn 1.441
_cod_depositor_comments
;
The following automatic conversions were performed:
'_symmetry_cell_setting' value 'Orthorhombic' changed to 'orthorhombic'
according to '/home/saulius/struct/CIF-dictionaries/cif_core.dic'
dictionary named 'cif_core.dic' version 2.4.1 from 2010-06-29.

Automatic conversion script
Id: cif_fix_enum 1527 2010-12-29 10:47:43Z saulius 
;
_cod_original_formula_sum 'C18 H15 Cl1 N2 O1 S1'
_cod_database_code 8101295

loop_
_symmetry_equiv_pos_as_xyz
+X,+Y,+Z
-X,-Y,-Z
-X+1/2,-Y+1/2,+Z+1/2
+X+1/2,+Y+1/2,-Z+1/2
+X+1/2,-Y+1/2,-Z
-X+1/2,+Y+1/2,+Z
-X,+Y,-Z+1/2
+X,-Y,+Z+1/2

loop_
_atom_site_aniso_label
_atom_site_aniso_U_11
_atom_site_aniso_U_22
_atom_site_aniso_U_33
_atom_site_aniso_U_23
_atom_site_aniso_U_13
_atom_site_aniso_U_12
Cl1 0.082(1) 0.0682(9) 0.0683(8) 0.0050(7) -0.0104(7) 0.0057(8)
S1 0.0602(7) 0.0349(6) 0.0557(7) 0.0078(6) 0.0080(6) 0.0029(6)
O1 0.083(3) 0.029(1) 0.070(2) 0.007(1) -0.000(2) 0.001(2)
N1 0.062(3) 0.039(2) 0.059(2) 0.000(2) 0.007(2) -0.001(2)
N2 0.062(3) 0.034(2) 0.051(2) 0.010(2) 0.006(2) -0.001(2)
C1 0.054(3) 0.049(3) 0.052(3) 0.002(2) 0.007(2) 0.000(2)
C2 0.044(3) 0.030(2) 0.052(3) 0.008(2) 0.012(2) 0.002(2)
C3 0.048(3) 0.027(2) 0.049(3) 0.006(2) 0.013(2) -0.000(2)
C4 0.051(3) 0.032(2) 0.053(3) 0.006(2) 0.015(2) -0.001(2)
C5 0.062(3) 0.030(2) 0.057(3) 0.013(2) 0.007(3) 0.003(2)
C6 0.062(3) 0.027(2) 0.066(3) 0.004(2) 0.009(3) -0.001(2)
C7 0.052(3) 0.035(3) 0.054(3) -0.001(2) 0.009(2) -0.000(2)
C8 0.056(3) 0.032(2) 0.053(3) 0.003(2) 0.015(2) -0.001(2)
C9 0.051(3) 0.036(2) 0.052(3) 0.002(2) 0.014(2) -0.004(2)
C10 0.065(3) 0.041(3) 0.062(3) -0.003(2) 0.017(3) -0.004(2)
C11 0.084(4) 0.057(3) 0.064(3) -0.018(3) 0.008(3) -0.011(3)
C12 0.085(4) 0.074(4) 0.048(3) -0.009(3) 0.003(3) -0.008(3)
C13 0.072(3) 0.060(3) 0.053(3) 0.008(3) 0.006(3) -0.001(3)
C14 0.058(3) 0.042(3) 0.050(3) 0.002(2) 0.017(2) -0.003(2)
C15 0.065(3) 0.040(2) 0.060(3) 0.013(2) 0.005(3) 0.005(2)
C16 0.076(3) 0.044(3) 0.057(3) 0.010(2) 0.007(3) 0.001(3)
C17 0.107(5) 0.054(3) 0.082(4) 0.025(3) 0.016(4) 0.005(3)
C18 0.108(5) 0.066(3) 0.064(3) 0.020(3) -0.001(3) -0.013(3)

loop_
_atom_site_label
_atom_site_fract_x
_atom_site_fract_y
_atom_site_fract_z
_atom_site_U_iso_or_equiv
_atom_site_occupancy
_atom_site_thermal_displace_type
Cl1 -0.0763(3) 0.4679(1) 0.0825(1) 0.0739(1) 1.00 Uani
S1 0.1136(3) 0.5217(2) 0.1812(1) 0.0516(2) 1.00 Uani
O1 0.2784(8) 0.6012(4) 0.2650(3) 0.0626(4) 1.00 Uani
N1 0.0644(8) 0.3636(5) 0.1533(3) 0.0555(4) 1.00 Uani
N2 0.4405(8) 0.3889(5) 0.3454(4) 0.0509(4) 1.00 Uani
C1 0.0369(1) 0.4412(5) 0.1399(4) 0.0549(4) 1.00 Uani
C2 0.1964(1) 0.4435(6) 0.2225(4) 0.0463(5) 1.00 Uani
C3 0.2910(2) 0.4538(8) 0.2704(5) 0.0454(7) 1.00 Uani
C4 0.3455(1) 0.3808(6) 0.2982(4) 0.0464(5) 1.00 Uani
C5 0.2992(1) 0.3002(5) 0.2774(4) 0.0536(4) 1.00 Uani
C6 0.2086(1) 0.2922(5) 0.2305(4) 0.0539(5) 1.00 Uani
C7 0.1560(1) 0.3639(6) 0.2017(4) 0.0493(5) 1.00 Uani
C8 0.3306(2) 0.5379(8) 0.2898(5) 0.0485(7) 1.00 Uani
C9 0.4305(1) 0.5427(6) 0.3390(4) 0.0486(5) 1.00 Uani
C10 0.4780(1) 0.6219(6) 0.3597(4) 0.0589(5) 1.00 Uani
C11 0.5687(1) 0.6290(6) 0.4067(4) 0.0694(5) 1.00 Uani
C12 0.6116(1) 0.5559(6) 0.4355(4) 0.0709(5) 1.00 Uani
C13 0.5688(1) 0.4768(5) 0.4164(4) 0.0631(4) 1.00 Uani
C14 0.4803(1) 0.4682(6) 0.3667(4) 0.0511(5) 1.00 Uani
C15 0.4981(1) 0.3119(7) 0.3742(5) 0.0566(6) 1.00 Uani
C16 0.3798(1) 0.2812(6) 0.4184(4) 0.0607(5) 1.00 Uani
C17 0.4302(1) 0.1974(8) 0.4426(5) 0.0826(7) 1.00 Uani
C18 0.3181(1) 0.1657(7) 0.4875(5) 0.0820(6) 1.00 Uani
H5 0.3332 0.2507 0.2975 0.0590 1.00 Uiso
H6 0.1809 0.2368 0.2171 0.0590 1.00 Uiso
H10 0.4464 0.6720 0.3399 0.0645 1.00 Uiso
H11 0.6022 0.6836 0.4199 0.0755 1.00 Uiso
H12 0.6724 0.5604 0.4693 0.0773 1.00 Uiso
H13 0.5989 0.4272 0.4371 0.0689 1.00 Uiso
H15A 0.5983 0.3242 0.3920 0.0610 1.00 Uiso
H15B 0.5132 0.2679 0.3470 0.0614 1.00 Uiso
H16A 0.2764 0.2742 0.4016 0.0661 1.00 Uiso
H16B 0.3729 0.3221 0.4480 0.0661 1.00 Uiso
H17A 0.4350 0.1562 0.4131 0.0888 1.00 Uiso
H17B 0.5345 0.2041 0.4587 0.0888 1.00 Uiso
H18A 0.3548 0.1125 0.5020 0.0883 1.00 Uiso
H18B 0.2136 0.1586 0.4715 0.0883 1.00 Uiso
H18C 0.3131 0.2065 0.5171 0.0883 1.00 Uiso

loop_
_geom_bond_atom_site_label_1
_geom_bond_atom_site_label_2
_geom_bond_distance
_geom_bond_site_symmetry_1
_geom_bond_site_symmetry_2
_geom_bond_publ_flag
Cl1 C1 1.721(1) . . yes
S1 C1 1.734(1) . . yes
S1 C2 1.727(2) . . yes
O1 C8 1.242(2) . . yes
N1 C1 1.288(2) . . yes
N1 C7 1.389(2) . . yes
N2 C4 1.387(2) . . yes
N2 C14 1.393(2) . . yes
N2 C15 1.479(2) . . yes
C2 C3 1.403(2) . . yes
C2 C7 1.394(2) . . yes
C3 C4 1.407(2) . . yes
C3 C8 1.446(2) . . yes
C4 C5 1.421(2) . . yes
C5 C6 1.361(2) . . yes
C6 C7 1.397(2) . . yes
C8 C9 1.446(2) . . yes
C9 C10 1.403(2) . . yes
C9 C14 1.413(2) . . yes
C10 C11 1.362(2) . . yes
C11 C12 1.392(2) . . yes
C12 C13 1.378(2) . . yes
C13 C14 1.408(2) . . yes
C5 H5 0.961(1) . . no
C6 H6 0.960(1) . . no
C10 H10 0.960(1) . . no
C11 H11 0.960(1) . . no
C12 H12 0.958(1) . . no
C13 H13 0.961(1) . . no
C15 H15A 0.960(2) . . no
C15 H15B 0.961(2) . . no
C16 H16A 0.960(1) . . no
C16 H16B 0.961(1) . . no
C17 H17A 0.961(2) . . no
C17 H17B 0.959(2) . . no
C18 H18A 0.960(2) . . no
C18 H18B 0.961(2) . . no
C18 H18C 0.959(2) . . no

loop_
_cod_related_entry_id
_cod_related_entry_database
_cod_related_entry_code
1 ChemSpider 8840399
